data_4342739
loop_
_publ_author_name
'Kreider-Mueller, Ava'
'Quinlivan, Patrick J.'
'Owen, Jonathan S.'
'Parkin, Gerard'

_publ_section_title
;
 Synthesis and Structures of Cadmium Carboxylate and Thiocarboxylate
 Compounds with a Sulfur-Rich Coordination Environment: Carboxylate
 Exchange Kinetics Involving
 Tris(2-mercapto-1-t-butylimidazolyl)hydroborato Cadmium Complexes,
 [Tm(Bu(t))]Cd(O2CR).
;
_journal_issue 8
_journal_name_full 'Inorganic chemistry'
_journal_page_first 3835
_journal_page_last 3850
_journal_paper_doi 10.1021/acs.inorgchem.5b00017
_journal_volume 54
_journal_year 2015
_chemical_formula_sum 'C30 H42.5 B Cd N6.5 O2 S3'
_chemical_formula_weight 745.59
_chemical_name_systematic
; 
 ? 
;
_space_group_crystal_system triclinic
_space_group_IT_number 2
_space_group_name_Hall '-P 1'
_space_group_name_H-M_alt 'P -1'
_symmetry_space_group_name_Hall '-P 1'
_symmetry_space_group_name_H-M 'P -1'
_atom_sites_solution_hydrogens mixed
_audit_creation_method SHELXL-2014
_cell_angle_alpha 67.915(2)
_cell_angle_beta 89.636(2)
_cell_angle_gamma 67.224(2)
_cell_formula_units_Z 4
_cell_length_a 14.618(2)
_cell_length_b 14.677(2)
_cell_length_c 19.035(3)
_cell_measurement_reflns_used 9894
_cell_measurement_temperature 150(2)
_cell_measurement_theta_max 32.52
_cell_measurement_theta_min 2.25
_cell_volume 3442.6(9)
_computing_cell_refinement 'Bruker SAINT'
_computing_data_collection 'Bruker APEX2'
_computing_data_reduction 'Bruker SAINT'
_computing_molecular_graphics 'Bruker SHELXTL'
_computing_publication_material 'Bruker SHELXTL'
_computing_structure_refinement 'SHELXL-2014 (Sheldrick, 2014)'
_computing_structure_solution 'SHELXS-97 (Sheldrick, 2008)'
_diffrn_ambient_temperature 150(2)
_diffrn_measured_fraction_theta_full 1.000
_diffrn_measured_fraction_theta_max 0.999
_diffrn_measurement_device_type 'Bruker APEX-II CCD'
_diffrn_measurement_method '\f and \w scans'
_diffrn_radiation_type MoK\a
_diffrn_radiation_wavelength 0.71073
_diffrn_reflns_av_R_equivalents 0.0359
_diffrn_reflns_av_unetI/netI 0.0425
_diffrn_reflns_Laue_measured_fraction_full 1.000
_diffrn_reflns_Laue_measured_fraction_max 0.999
_diffrn_reflns_limit_h_max 19
_diffrn_reflns_limit_h_min -19
_diffrn_reflns_limit_k_max 19
_diffrn_reflns_limit_k_min -19
_diffrn_reflns_limit_l_max 25
_diffrn_reflns_limit_l_min -25
_diffrn_reflns_number 48367
_diffrn_reflns_point_group_measured_fraction_full 1.000
_diffrn_reflns_point_group_measured_fraction_max 0.999
_diffrn_reflns_theta_full 25.242
_diffrn_reflns_theta_max 28.282
_diffrn_reflns_theta_min 1.531
_exptl_absorpt_coefficient_mu 0.854
_exptl_absorpt_correction_T_max 0.8478
_exptl_absorpt_correction_T_min 0.7899
_exptl_absorpt_correction_type empirical
_exptl_absorpt_process_details sadabs
_exptl_crystal_colour colorless
_exptl_crystal_density_diffrn 1.438
_exptl_crystal_description block
_exptl_crystal_F_000 1540
_exptl_crystal_size_max 0.290
_exptl_crystal_size_mid 0.220
_exptl_crystal_size_min 0.200
_refine_diff_density_max 0.690
_refine_diff_density_min -0.585
_refine_diff_density_rms 0.076
_refine_ls_extinction_method none
_refine_ls_goodness_of_fit_ref 1.051
_refine_ls_hydrogen_treatment mixed
_refine_ls_matrix_type full
_refine_ls_number_parameters 803
_refine_ls_number_reflns 17098
_refine_ls_number_restraints 0
_refine_ls_restrained_S_all 1.051
_refine_ls_R_factor_all 0.0478
_refine_ls_R_factor_gt 0.0318
_refine_ls_shift/su_max 0.002
_refine_ls_shift/su_mean 0.000
_refine_ls_structure_factor_coef Fsqd
_refine_ls_weighting_details 'w=1/[\s^2^(Fo^2^)+(0.0297P)^2^+0.9119P] where P=(Fo^2^+2Fc^2^)/3'
_refine_ls_weighting_scheme calc
_refine_ls_wR_factor_gt 0.0680
_refine_ls_wR_factor_ref 0.0746
_reflns_Friedel_coverage 0.000
_reflns_number_gt 13363
_reflns_number_total 17098
_reflns_threshold_expression 'I > 2\s(I)'
_cod_data_source_file ic5b00017_si_001.cif
_cod_data_source_block tmcdbts10
_cod_depositor_comments 'Adding full bibliography for 4342739--4342740.cif.'
_cod_original_cell_volume 3442.8(8)
_cod_database_code 4342739
_shelx_space_group_comment
; 
The symmetry employed for this shelxl refinement is uniquely defined 
by the following loop, which should always be used as a source of 
symmetry information in preference to the above space-group names. 
They are only intended as comments. 
;
_shelx_estimated_absorpt_t_min 0.790
_shelx_estimated_absorpt_t_max 0.848
_shelxl_version_number 2014-3

loop_
_space_group_symop_operation_xyz
'x, y, z'
'-x, -y, -z'

loop_
_atom_site_label
_atom_site_type_symbol
_atom_site_fract_x
_atom_site_fract_y
_atom_site_fract_z
_atom_site_U_iso_or_equiv
_atom_site_adp_type
_atom_site_occupancy
_atom_site_site_symmetry_order
_atom_site_calc_flag
_atom_site_refinement_flags_posn
_atom_site_refinement_flags_adp
N1 N 0.8622(3) 0.5059(3) 0.3052(3) 0.1245(18) Uani 1 1 d . .
C1 C 0.8707(3) 0.4259(3) 0.3510(3) 0.0752(13) Uani 1 1 d . .
C2 C 0.8830(3) 0.3213(3) 0.4086(2) 0.0783(12) Uani 1 1 d . .
H2A H 0.8271 0.3050 0.3975 0.117 Uiso 1 1 calc R U
H2B H 0.8835 0.3231 0.4595 0.117 Uiso 1 1 calc R U
H2C H 0.9466 0.2653 0.4076 0.117 Uiso 1 1 calc R U
Cd1 Cd 0.65488(2) 0.22742(2) 0.07411(2) 0.02012(4) Uani 1 1 d . .
Cd2 Cd 0.23589(2) 1.91945(2) 0.35652(2) 0.02461(5) Uani 1 1 d . .
B1 B 0.69478(19) 0.1422(2) -0.09472(15) 0.0200(5) Uani 1 1 d . .
H1 H 0.7056(16) 0.1214(17) -0.1453(12) 0.016(6) Uiso 1 1 d . .
B2 B 0.32684(19) 2.1345(2) 0.34600(15) 0.0206(5) Uani 1 1 d . .
H2 H 0.3580(17) 2.1924(18) 0.3412(13) 0.021(6) Uiso 1 1 d . .
O11 O 0.67570(14) 0.31382(15) 0.14522(10) 0.0356(4) Uani 1 1 d . .
O12 O 0.56850(13) 0.24050(13) 0.18136(9) 0.0278(4) Uani 1 1 d . .
O22 O 0.28774(14) 1.74420(15) 0.34558(11) 0.0390(5) Uani 1 1 d . .
O21 O 0.14359(15) 1.82222(16) 0.37742(14) 0.0502(6) Uani 1 1 d . .
S11 S 0.51623(4) 0.33152(4) -0.04066(3) 0.02132(12) Uani 1 1 d . .
S12 S 0.69462(4) 0.03086(4) 0.10388(3) 0.02151(12) Uani 1 1 d . .
S13 S 0.80901(4) 0.23092(4) 0.00748(3) 0.01860(11) Uani 1 1 d . .
S22 S 0.40718(4) 1.85938(5) 0.43270(3) 0.02285(12) Uani 1 1 d . .
S21 S 0.23544(4) 2.05247(5) 0.22337(3) 0.02335(12) Uani 1 1 d . .
S23 S 0.13258(4) 2.06201(5) 0.40868(3) 0.02473(12) Uani 1 1 d . .
N111 N 0.58635(13) 0.15681(14) -0.08020(10) 0.0192(4) Uani 1 1 d . .
N112 N 0.43245(13) 0.19940(14) -0.05513(10) 0.0196(4) Uani 1 1 d . .
N121 N 0.77767(13) 0.04585(14) -0.02802(10) 0.0191(4) Uani 1 1 d . .
N122 N 0.88442(13) -0.07603(14) 0.07749(11) 0.0199(4) Uani 1 1 d . .
N131 N 0.70556(13) 0.25057(14) -0.12068(10) 0.0184(4) Uani 1 1 d . .
N132 N 0.71434(13) 0.40118(14) -0.13234(10) 0.0188(4) Uani 1 1 d . .
N221 N 0.41164(13) 2.04694(15) 0.32845(10) 0.0199(4) Uani 1 1 d . .
N222 N 0.52401(13) 1.90034(15) 0.32126(10) 0.0209(4) Uani 1 1 d . .
N211 N 0.22819(13) 2.19568(14) 0.28599(10) 0.0203(4) Uani 1 1 d . .
N212 N 0.08911(14) 2.24897(15) 0.21030(11) 0.0220(4) Uani 1 1 d . .
N231 N 0.30349(13) 2.09323(15) 0.42876(10) 0.0205(4) Uani 1 1 d . .
N232 N 0.24901(14) 2.02929(15) 0.53616(11) 0.0222(4) Uani 1 1 d . .
C11 C 0.61447(17) 0.29378(18) 0.18856(13) 0.0229(5) Uani 1 1 d . .
C12 C 0.59795(16) 0.33432(18) 0.25124(12) 0.0214(5) Uani 1 1 d . .
C13 C 0.54762(17) 0.29742(19) 0.31004(13) 0.0238(5) Uani 1 1 d . .
H13C H 0.5211 0.2478 0.3098 0.029 Uiso 1 1 calc R U
C14 C 0.53586(18) 0.33228(19) 0.36900(13) 0.0275(5) Uani 1 1 d . .
H14A H 0.5012 0.3063 0.4088 0.033 Uiso 1 1 calc R U
C15 C 0.57382(19) 0.4046(2) 0.37100(14) 0.0296(6) Uani 1 1 d . .
C16 C 0.62200(19) 0.4426(2) 0.31120(15) 0.0313(6) Uani 1 1 d . .
H16A H 0.6469 0.4937 0.3108 0.038 Uiso 1 1 calc R U
C17 C 0.63479(18) 0.40801(19) 0.25217(14) 0.0282(5) Uani 1 1 d . .
H17A H 0.6688 0.4347 0.2122 0.034 Uiso 1 1 calc R U
C18 C 0.5627(2) 0.4406(2) 0.43655(16) 0.0446(7) Uani 1 1 d . .
H18A H 0.6227 0.4502 0.4482 0.067 Uiso 1 1 calc R U
H18B H 0.5548 0.3857 0.4821 0.067 Uiso 1 1 calc R U
H18C H 0.5033 0.5093 0.4219 0.067 Uiso 1 1 calc R U
C21 C 0.20719(18) 1.7441(2) 0.36677(14) 0.0270(5) Uani 1 1 d . .
C22 C 0.18572(18) 1.64625(19) 0.38289(13) 0.0254(5) Uani 1 1 d . .
C23 C 0.25908(18) 1.5514(2) 0.38456(14) 0.0281(5) Uani 1 1 d . .
H23A H 0.3228 1.5489 0.3721 0.034 Uiso 1 1 calc R U
C24 C 0.24076(19) 1.4595(2) 0.40422(14) 0.0306(6) Uani 1 1 d . .
H24A H 0.2923 1.3949 0.4051 0.037 Uiso 1 1 calc R U
C25 C 0.14864(19) 1.4606(2) 0.42251(14) 0.0282(5) Uani 1 1 d . .
C26 C 0.0742(2) 1.5574(2) 0.41765(16) 0.0347(6) Uani 1 1 d . .
H26A H 0.0094 1.5610 0.4276 0.042 Uiso 1 1 calc R U
C27 C 0.09205(19) 1.6489(2) 0.39865(16) 0.0341(6) Uani 1 1 d . .
H27A H 0.0399 1.7141 0.3964 0.041 Uiso 1 1 calc R U
C28 C 0.1298(2) 1.3595(2) 0.44902(17) 0.0389(6) Uani 1 1 d . .
H28A H 0.0606 1.3767 0.4591 0.058 Uiso 1 1 calc R U
H28B H 0.1399 1.3315 0.4090 0.058 Uiso 1 1 calc R U
H28C H 0.1767 1.3049 0.4962 0.058 Uiso 1 1 calc R U
C111 C 0.51292(16) 0.22553(17) -0.05775(12) 0.0186(4) Uani 1 1 d . .
C112 C 0.55027(17) 0.08890(18) -0.09274(12) 0.0211(5) Uani 1 1 d . .
H11A H 0.5860 0.0337 -0.1098 0.025 Uiso 1 1 calc R U
C113 C 0.45667(17) 0.11391(18) -0.07682(13) 0.0226(5) Uani 1 1 d . .
H11B H 0.4146 0.0794 -0.0798 0.027 Uiso 1 1 calc R U
C114 C 0.33430(16) 0.24989(18) -0.03025(14) 0.0236(5) Uani 1 1 d . .
C115 C 0.35571(19) 0.2294(2) 0.05398(14) 0.0285(5) Uani 1 1 d . .
H11C H 0.3890 0.1514 0.0850 0.043 Uiso 1 1 calc R U
H11D H 0.2923 0.2602 0.0715 0.043 Uiso 1 1 calc R U
H11E H 0.3996 0.2635 0.0594 0.043 Uiso 1 1 calc R U
C116 C 0.28184(18) 0.36997(19) -0.08305(15) 0.0325(6) Uani 1 1 d . .
H11F H 0.2691 0.3782 -0.1361 0.049 Uiso 1 1 calc R U
H11G H 0.3249 0.4060 -0.0801 0.049 Uiso 1 1 calc R U
H11H H 0.2179 0.4026 -0.0668 0.049 Uiso 1 1 calc R U
C117 C 0.26678(18) 0.1960(2) -0.03813(16) 0.0333(6) Uani 1 1 d . .
H11I H 0.2992 0.1187 -0.0051 0.050 Uiso 1 1 calc R U
H11J H 0.2555 0.2060 -0.0917 0.050 Uiso 1 1 calc R U
H11K H 0.2022 0.2288 -0.0227 0.050 Uiso 1 1 calc R U
C121 C 0.78827(16) 0.00180(17) 0.04951(13) 0.0188(4) Uani 1 1 d . .
C122 C 0.86795(16) -0.00610(18) -0.04828(13) 0.0226(5) Uani 1 1 d . .
H12A H 0.8814 0.0081 -0.0993 0.027 Uiso 1 1 calc R U
C123 C 0.93302(17) -0.07938(19) 0.01540(14) 0.0247(5) Uani 1 1 d . .
H12B H 1.0008 -0.1257 0.0177 0.030 Uiso 1 1 calc R U
C124 C 0.93613(17) -0.14113(19) 0.16006(13) 0.0238(5) Uani 1 1 d . .
C125 C 0.9358(2) -0.0628(2) 0.19449(16) 0.0363(6) Uani 1 1 d . .
H12F H 0.9652 -0.0151 0.1621 0.054 Uiso 1 1 calc R U
H12G H 0.9754 -0.1035 0.2463 0.054 Uiso 1 1 calc R U
H12H H 0.8665 -0.0194 0.1973 0.054 Uiso 1 1 calc R U
C126 C 1.04493(18) -0.2140(2) 0.16210(15) 0.0323(6) Uani 1 1 d . .
H12C H 1.0797 -0.1694 0.1343 0.048 Uiso 1 1 calc R U
H12D H 1.0462 -0.2625 0.1377 0.048 Uiso 1 1 calc R U
H12E H 1.0787 -0.2568 0.2156 0.048 Uiso 1 1 calc R U
C127 C 0.8846(2) -0.2126(2) 0.20415(16) 0.0383(7) Uani 1 1 d . .
H12I H 0.8134 -0.1677 0.2009 0.057 Uiso 1 1 calc R U
H12J H 0.9168 -0.2518 0.2581 0.057 Uiso 1 1 calc R U
H12K H 0.8903 -0.2645 0.1818 0.057 Uiso 1 1 calc R U
C131 C 0.74043(15) 0.29651(17) -0.08378(12) 0.0176(4) Uani 1 1 d . .
C132 C 0.65842(18) 0.32816(19) -0.19371(13) 0.0249(5) Uani 1 1 d . .
H13B H 0.6281 0.3176 -0.2323 0.030 Uiso 1 1 calc R U
C133 C 0.66271(17) 0.42036(19) -0.20071(13) 0.0250(5) Uani 1 1 d . .
H13A H 0.6353 0.4870 -0.2446 0.030 Uiso 1 1 calc R U
C134 C 0.72928(17) 0.48646(18) -0.11437(13) 0.0227(5) Uani 1 1 d . .
C135 C 0.6753(2) 0.4981(2) -0.04751(15) 0.0345(6) Uani 1 1 d . .
H13J H 0.6039 0.5167 -0.0610 0.052 Uiso 1 1 calc R U
H13K H 0.6822 0.5554 -0.0365 0.052 Uiso 1 1 calc R U
H13L H 0.7051 0.4297 -0.0020 0.052 Uiso 1 1 calc R U
C136 C 0.68201(19) 0.59395(19) -0.18395(15) 0.0299(5) Uani 1 1 d . .
H13D H 0.7118 0.5862 -0.2288 0.045 Uiso 1 1 calc R U
H13E H 0.6944 0.6491 -0.1736 0.045 Uiso 1 1 calc R U
H13F H 0.6094 0.6157 -0.1942 0.045 Uiso 1 1 calc R U
C137 C 0.84112(19) 0.4572(2) -0.09773(16) 0.0343(6) Uani 1 1 d . .
H13G H 0.8717 0.4535 -0.1431 0.051 Uiso 1 1 calc R U
H13H H 0.8733 0.3868 -0.0542 0.051 Uiso 1 1 calc R U
H13I H 0.8503 0.5124 -0.0852 0.051 Uiso 1 1 calc R U
C221 C 0.44830(16) 1.93761(18) 0.35869(12) 0.0201(4) Uani 1 1 d . .
C222 C 0.46548(17) 2.07766(19) 0.27118(13) 0.0231(5) Uani 1 1 d . .
H22A H 0.4557 2.1498 0.2404 0.028 Uiso 1 1 calc R U
C223 C 0.53366(17) 1.98902(19) 0.26617(13) 0.0242(5) Uani 1 1 d . .
H22B H 0.5803 1.9870 0.2312 0.029 Uiso 1 1 calc R U
C224 C 0.58385(17) 1.78472(19) 0.33188(13) 0.0263(5) Uani 1 1 d . .
C225 C 0.66561(19) 1.7822(2) 0.28155(16) 0.0357(6) Uani 1 1 d . .
H22C H 0.7053 1.7077 0.2877 0.054 Uiso 1 1 calc R U
H22D H 0.6345 1.8274 0.2276 0.054 Uiso 1 1 calc R U
H22E H 0.7096 1.8100 0.2970 0.054 Uiso 1 1 calc R U
C226 C 0.63532(19) 1.7155(2) 0.41525(14) 0.0334(6) Uani 1 1 d . .
H22F H 0.6740 1.6406 0.4217 0.050 Uiso 1 1 calc R U
H22G H 0.6807 1.7433 0.4285 0.050 Uiso 1 1 calc R U
H22H H 0.5844 1.7180 0.4490 0.050 Uiso 1 1 calc R U
C227 C 0.51313(19) 1.7454(2) 0.30612(15) 0.0322(6) Uani 1 1 d . .
H22I H 0.5508 1.6703 0.3126 0.048 Uiso 1 1 calc R U
H22J H 0.4592 1.7496 0.3373 0.048 Uiso 1 1 calc R U
H22K H 0.4839 1.7909 0.2519 0.048 Uiso 1 1 calc R U
C211 C 0.18271(16) 2.16805(17) 0.24061(12) 0.0205(5) Uani 1 1 d . .
C212 C 0.16223(17) 2.29358(18) 0.28384(13) 0.0231(5) Uani 1 1 d . .
H21A H 0.1752 2.3314 0.3107 0.028 Uiso 1 1 calc R U
C213 C 0.07684(18) 2.32723(18) 0.23786(13) 0.0247(5) Uani 1 1 d . .
H21B H 0.0186 2.3925 0.2262 0.030 Uiso 1 1 calc R U
C214 C 0.00835(17) 2.2547(2) 0.15807(14) 0.0288(5) Uani 1 1 d . .
C215 C 0.0460(2) 2.2545(2) 0.08386(15) 0.0378(6) Uani 1 1 d . .
H21C H -0.0061 2.2582 0.0494 0.057 Uiso 1 1 calc R U
H21D H 0.0619 2.3172 0.0591 0.057 Uiso 1 1 calc R U
H21E H 0.1066 2.1880 0.0950 0.057 Uiso 1 1 calc R U
C216 C -0.0206(2) 2.1609(2) 0.19996(17) 0.0418(7) Uani 1 1 d . .
H21F H -0.0732 2.1639 0.1664 0.063 Uiso 1 1 calc R U
H21G H 0.0386 2.0923 0.2136 0.063 Uiso 1 1 calc R U
H21H H -0.0457 2.1662 0.2468 0.063 Uiso 1 1 calc R U
C217 C -0.08458(19) 2.3605(2) 0.13941(18) 0.0430(7) Uani 1 1 d . .
H21I H -0.1375 2.3648 0.1054 0.064 Uiso 1 1 calc R U
H21J H -0.1089 2.3629 0.1871 0.064 Uiso 1 1 calc R U
H21K H -0.0669 2.4218 0.1138 0.064 Uiso 1 1 calc R U
C231 C 0.23085(16) 2.06134(18) 0.45861(13) 0.0211(5) Uani 1 1 d . .
C232 C 0.36695(17) 2.07984(18) 0.48850(13) 0.0239(5) Uani 1 1 d . .
H23B H 0.4244 2.0958 0.4838 0.029 Uiso 1 1 calc R U
C233 C 0.33427(17) 2.04067(19) 0.55415(13) 0.0250(5) Uani 1 1 d . .
H23C H 0.3642 2.0237 0.6042 0.030 Uiso 1 1 calc R U
C234 C 0.18675(18) 1.9910(2) 0.59417(14) 0.0277(5) Uani 1 1 d . .
C235 C 0.08163(19) 2.0812(2) 0.57539(16) 0.0399(7) Uani 1 1 d . .
H23D H 0.0406 2.0571 0.6128 0.060 Uiso 1 1 calc R U
H23E H 0.0860 2.1450 0.5777 0.060 Uiso 1 1 calc R U
H23G H 0.0506 2.0996 0.5236 0.060 Uiso 1 1 calc R U
C236 C 0.2356(2) 1.9664(2) 0.67357(14) 0.0368(6) Uani 1 1 d . .
H23F H 0.1962 1.9414 0.7121 0.055 Uiso 1 1 calc R U
H23H H 0.3041 1.9100 0.6855 0.055 Uiso 1 1 calc R U
H23I H 0.2378 2.0321 0.6741 0.055 Uiso 1 1 calc R U
C237 C 0.1849(2) 1.8884(2) 0.59381(15) 0.0346(6) Uani 1 1 d . .
H23J H 0.1444 1.8639 0.6315 0.052 Uiso 1 1 calc R U
H23K H 0.1554 1.9030 0.5426 0.052 Uiso 1 1 calc R U
H23L H 0.2537 1.8321 0.6071 0.052 Uiso 1 1 calc R U

loop_
_atom_site_aniso_label
_atom_site_aniso_U_11
_atom_site_aniso_U_22
_atom_site_aniso_U_33
_atom_site_aniso_U_23
_atom_site_aniso_U_13
_atom_site_aniso_U_12
N1 0.072(3) 0.056(2) 0.197(5) -0.012(3) 0.001(3) -0.017(2)
C1 0.038(2) 0.047(2) 0.131(4) -0.033(2) -0.007(2) -0.0100(17)
C2 0.067(3) 0.057(2) 0.091(3) -0.011(2) -0.022(2) -0.024(2)
Cd1 0.02157(8) 0.02252(9) 0.02107(8) -0.01248(7) 0.00679(6) -0.01043(7)
Cd2 0.02349(9) 0.02233(9) 0.02798(10) -0.00809(7) 0.00298(7) -0.01148(7)
B1 0.0202(12) 0.0207(13) 0.0220(13) -0.0106(11) 0.0043(10) -0.0095(10)
B2 0.0214(13) 0.0213(13) 0.0194(12) -0.0066(10) 0.0028(10) -0.0107(11)
O11 0.0433(11) 0.0513(12) 0.0361(10) -0.0313(9) 0.0227(9) -0.0304(10)
O12 0.0352(10) 0.0315(9) 0.0258(9) -0.0166(8) 0.0100(7) -0.0180(8)
O22 0.0375(11) 0.0418(11) 0.0553(13) -0.0276(10) 0.0204(9) -0.0264(9)
O21 0.0386(11) 0.0356(11) 0.0946(17) -0.0365(12) 0.0288(11) -0.0240(9)
S11 0.0208(3) 0.0197(3) 0.0272(3) -0.0128(2) 0.0037(2) -0.0089(2)
S12 0.0210(3) 0.0213(3) 0.0253(3) -0.0115(2) 0.0103(2) -0.0100(2)
S13 0.0176(3) 0.0197(3) 0.0180(3) -0.0073(2) 0.0025(2) -0.0076(2)
S22 0.0220(3) 0.0229(3) 0.0193(3) -0.0033(2) 0.0045(2) -0.0101(2)
S21 0.0256(3) 0.0199(3) 0.0225(3) -0.0094(2) 0.0010(2) -0.0066(2)
S23 0.0195(3) 0.0300(3) 0.0257(3) -0.0111(3) 0.0032(2) -0.0115(2)
N111 0.0206(9) 0.0194(9) 0.0197(9) -0.0102(8) 0.0021(7) -0.0083(8)
N112 0.0193(9) 0.0198(9) 0.0204(10) -0.0079(8) 0.0025(7) -0.0093(8)
N121 0.0198(9) 0.0186(9) 0.0231(10) -0.0114(8) 0.0079(8) -0.0095(8)
N122 0.0181(9) 0.0187(9) 0.0243(10) -0.0105(8) 0.0073(8) -0.0072(8)
N131 0.0194(9) 0.0199(9) 0.0178(9) -0.0092(8) 0.0039(7) -0.0085(8)
N132 0.0200(9) 0.0179(9) 0.0185(9) -0.0065(8) 0.0035(7) -0.0089(8)
N221 0.0195(9) 0.0221(10) 0.0171(9) -0.0048(8) 0.0020(7) -0.0105(8)
N222 0.0202(9) 0.0229(10) 0.0173(9) -0.0061(8) 0.0032(7) -0.0086(8)
N211 0.0205(9) 0.0198(9) 0.0192(9) -0.0057(8) 0.0018(7) -0.0090(8)
N212 0.0201(9) 0.0202(10) 0.0223(10) -0.0080(8) -0.0014(8) -0.0053(8)
N231 0.0188(9) 0.0229(10) 0.0185(9) -0.0080(8) 0.0016(7) -0.0078(8)
N232 0.0216(10) 0.0231(10) 0.0201(10) -0.0083(8) 0.0058(8) -0.0079(8)
C11 0.0245(12) 0.0223(12) 0.0196(11) -0.0101(9) 0.0041(9) -0.0058(10)
C12 0.0214(11) 0.0204(11) 0.0183(11) -0.0079(9) 0.0015(9) -0.0044(9)
C13 0.0231(12) 0.0238(12) 0.0220(12) -0.0088(10) 0.0024(9) -0.0076(10)
C14 0.0284(13) 0.0293(13) 0.0182(11) -0.0084(10) 0.0046(10) -0.0067(11)
C15 0.0327(14) 0.0282(13) 0.0220(12) -0.0139(11) 0.0014(10) -0.0031(11)
C16 0.0381(15) 0.0295(13) 0.0330(14) -0.0183(11) 0.0062(11) -0.0152(12)
C17 0.0326(13) 0.0284(13) 0.0257(13) -0.0122(11) 0.0080(10) -0.0137(11)
C18 0.060(2) 0.0472(18) 0.0304(15) -0.0256(14) 0.0077(13) -0.0163(15)
C21 0.0277(13) 0.0287(13) 0.0264(13) -0.0100(11) 0.0041(10) -0.0146(11)
C22 0.0259(12) 0.0265(12) 0.0231(12) -0.0080(10) 0.0030(9) -0.0122(10)
C23 0.0237(12) 0.0318(13) 0.0287(13) -0.0125(11) 0.0066(10) -0.0112(11)
C24 0.0311(13) 0.0280(13) 0.0316(14) -0.0142(11) 0.0063(11) -0.0091(11)
C25 0.0370(14) 0.0271(13) 0.0236(12) -0.0107(10) 0.0040(10) -0.0157(11)
C26 0.0294(14) 0.0341(14) 0.0482(17) -0.0192(13) 0.0149(12) -0.0187(12)
C27 0.0294(14) 0.0279(13) 0.0480(17) -0.0190(12) 0.0135(12) -0.0114(11)
C28 0.0505(17) 0.0297(14) 0.0442(17) -0.0175(13) 0.0142(13) -0.0219(13)
C111 0.0192(11) 0.0185(11) 0.0189(11) -0.0082(9) 0.0006(8) -0.0079(9)
C112 0.0246(12) 0.0198(11) 0.0215(11) -0.0107(9) 0.0018(9) -0.0095(9)
C113 0.0280(12) 0.0193(11) 0.0222(12) -0.0075(9) 0.0004(9) -0.0125(10)
C114 0.0177(11) 0.0227(12) 0.0311(13) -0.0120(10) 0.0055(9) -0.0079(9)
C115 0.0348(14) 0.0276(13) 0.0303(13) -0.0148(11) 0.0119(11) -0.0172(11)
C116 0.0218(12) 0.0243(13) 0.0428(16) -0.0102(11) -0.0012(11) -0.0041(10)
C117 0.0241(13) 0.0361(15) 0.0488(17) -0.0218(13) 0.0086(11) -0.0173(11)
C121 0.0207(11) 0.0176(11) 0.0251(12) -0.0121(9) 0.0080(9) -0.0116(9)
C122 0.0225(11) 0.0225(12) 0.0266(12) -0.0138(10) 0.0102(9) -0.0095(10)
C123 0.0205(11) 0.0248(12) 0.0310(13) -0.0156(10) 0.0099(10) -0.0074(10)
C124 0.0208(11) 0.0253(12) 0.0231(12) -0.0095(10) 0.0035(9) -0.0077(10)
C125 0.0306(14) 0.0433(16) 0.0388(15) -0.0258(13) 0.0039(12) -0.0102(12)
C126 0.0235(13) 0.0334(14) 0.0307(14) -0.0112(11) 0.0037(10) -0.0045(11)
C127 0.0297(14) 0.0388(15) 0.0328(15) 0.0003(12) 0.0014(11) -0.0149(12)
C131 0.0161(10) 0.0180(10) 0.0189(11) -0.0083(9) 0.0057(8) -0.0064(9)
C132 0.0307(13) 0.0278(13) 0.0157(11) -0.0071(10) 0.0009(9) -0.0134(11)
C133 0.0285(13) 0.0235(12) 0.0180(11) -0.0037(9) 0.0016(9) -0.0101(10)
C134 0.0259(12) 0.0177(11) 0.0264(12) -0.0086(9) 0.0030(9) -0.0112(9)
C135 0.0486(16) 0.0252(13) 0.0336(14) -0.0165(11) 0.0126(12) -0.0149(12)
C136 0.0301(13) 0.0205(12) 0.0354(14) -0.0072(11) 0.0014(11) -0.0110(10)
C137 0.0321(14) 0.0248(13) 0.0435(16) -0.0070(12) -0.0034(12) -0.0159(11)
C221 0.0171(10) 0.0218(11) 0.0174(11) -0.0048(9) 0.0001(8) -0.0071(9)
C222 0.0255(12) 0.0261(12) 0.0178(11) -0.0047(9) 0.0041(9) -0.0147(10)
C223 0.0241(12) 0.0308(13) 0.0174(11) -0.0064(10) 0.0055(9) -0.0143(10)
C224 0.0239(12) 0.0238(12) 0.0242(12) -0.0081(10) 0.0038(10) -0.0045(10)
C225 0.0285(14) 0.0352(15) 0.0390(15) -0.0159(12) 0.0127(12) -0.0080(12)
C226 0.0261(13) 0.0308(14) 0.0283(13) -0.0070(11) 0.0007(10) -0.0017(11)
C227 0.0344(14) 0.0298(14) 0.0361(15) -0.0167(12) 0.0074(11) -0.0139(11)
C211 0.0217(11) 0.0195(11) 0.0185(11) -0.0054(9) 0.0027(9) -0.0090(9)
C212 0.0268(12) 0.0199(11) 0.0230(12) -0.0098(9) 0.0048(9) -0.0089(10)
C213 0.0267(12) 0.0198(11) 0.0264(12) -0.0105(10) 0.0030(10) -0.0072(10)
C214 0.0202(12) 0.0276(13) 0.0337(14) -0.0129(11) -0.0068(10) -0.0046(10)
C215 0.0405(16) 0.0350(15) 0.0286(14) -0.0121(12) -0.0082(12) -0.0071(12)
C216 0.0321(15) 0.0430(17) 0.0518(18) -0.0161(14) -0.0022(13) -0.0201(13)
C217 0.0250(14) 0.0431(17) 0.0541(19) -0.0244(15) -0.0100(12) -0.0028(12)
C231 0.0201(11) 0.0206(11) 0.0197(11) -0.0082(9) 0.0032(9) -0.0055(9)
C232 0.0198(11) 0.0265(12) 0.0244(12) -0.0115(10) -0.0009(9) -0.0074(10)
C233 0.0223(12) 0.0303(13) 0.0196(12) -0.0101(10) -0.0001(9) -0.0081(10)
C234 0.0277(13) 0.0289(13) 0.0230(12) -0.0087(10) 0.0119(10) -0.0103(11)
C235 0.0279(14) 0.0405(16) 0.0407(16) -0.0155(13) 0.0157(12) -0.0047(12)
C236 0.0447(16) 0.0415(16) 0.0235(13) -0.0131(12) 0.0127(12) -0.0173(13)
C237 0.0383(15) 0.0315(14) 0.0293(14) -0.0062(11) 0.0077(11) -0.0158(12)

loop_
_atom_type_symbol
_atom_type_description
_atom_type_scat_dispersion_real
_atom_type_scat_dispersion_imag
_atom_type_scat_source
C C 0.0033 0.0016 'International Tables Vol C Tables 4.2.6.8 and 6.1.1.4'
H H 0.0000 0.0000 'International Tables Vol C Tables 4.2.6.8 and 6.1.1.4'
B B 0.0013 0.0007 'International Tables Vol C Tables 4.2.6.8 and 6.1.1.4'
N N 0.0061 0.0033 'International Tables Vol C Tables 4.2.6.8 and 6.1.1.4'
O O 0.0106 0.0060 'International Tables Vol C Tables 4.2.6.8 and 6.1.1.4'
S S 0.1246 0.1234 'International Tables Vol C Tables 4.2.6.8 and 6.1.1.4'
Cd Cd -0.8075 1.2024 'International Tables Vol C Tables 4.2.6.8 and 6.1.1.4'

loop_
_geom_angle_atom_site_label_1
_geom_angle_atom_site_label_2
_geom_angle_atom_site_label_3
_geom_angle
N1 C1 C2 178.4(6)
O11 Cd1 O12 55.74(6)
O11 Cd1 S11 118.63(5)
O12 Cd1 S11 104.19(4)
O11 Cd1 S12 133.50(5)
O12 Cd1 S12 97.91(4)
S11 Cd1 S12 103.866(19)
O11 Cd1 S13 94.06(4)
O12 Cd1 S13 147.62(4)
S11 Cd1 S13 100.69(2)
S12 Cd1 S13 95.874(18)
O11 Cd1 C11 27.88(6)
O12 Cd1 C11 27.86(6)
S11 Cd1 C11 114.07(5)
S12 Cd1 C11 117.94(5)
S13 Cd1 C11 121.22(5)
O21 Cd2 O22 54.70(6)
O21 Cd2 S21 123.00(6)
O22 Cd2 S21 105.00(5)
O21 Cd2 S22 126.01(6)
O22 Cd2 S22 91.98(5)
S21 Cd2 S22 104.71(2)
O21 Cd2 S23 100.28(5)
O22 Cd2 S23 153.14(4)
S21 Cd2 S23 97.02(2)
S22 Cd2 S23 97.19(2)
O21 Cd2 C21 27.41(7)
O22 Cd2 C21 27.33(6)
S21 Cd2 C21 117.91(5)
S22 Cd2 C21 109.64(5)
S23 Cd2 C21 126.84(5)
N131 B1 N111 111.41(18)
N131 B1 N121 114.68(18)
N111 B1 N121 113.39(18)
N221 B2 N231 113.75(19)
N221 B2 N211 113.94(19)
N231 B2 N211 110.61(18)
C11 O11 Cd1 94.73(14)
C11 O12 Cd1 87.49(13)
C21 O22 Cd2 86.51(15)
C21 O21 Cd2 96.68(15)
C111 S11 Cd1 99.53(7)
C121 S12 Cd1 101.12(7)
C131 S13 Cd1 93.91(7)
C221 S22 Cd2 95.66(7)
C211 S21 Cd2 96.98(8)
C231 S23 Cd2 98.57(8)
C111 N111 C112 108.14(18)
C111 N111 B1 134.02(18)
C112 N111 B1 117.83(18)
C111 N112 C113 108.58(18)
C111 N112 C114 127.24(18)
C113 N112 C114 124.14(18)
C121 N121 C122 107.62(18)
C121 N121 B1 135.73(18)
C122 N121 B1 116.42(18)
C121 N122 C123 107.67(18)
C121 N122 C124 128.51(18)
C123 N122 C124 123.55(18)
C131 N131 C132 107.83(18)
C131 N131 B1 133.87(18)
C132 N131 B1 117.56(18)
C131 N132 C133 108.33(18)
C131 N132 C134 126.97(18)
C133 N132 C134 124.48(18)
C221 N221 C222 107.75(18)
C221 N221 B2 132.89(18)
C222 N221 B2 119.36(18)
C221 N222 C223 107.85(18)
C221 N222 C224 127.55(18)
C223 N222 C224 124.48(18)
C211 N211 C212 108.20(18)
C211 N211 B2 134.15(19)
C212 N211 B2 116.84(18)
C211 N212 C213 108.48(19)
C211 N212 C214 127.69(19)
C213 N212 C214 123.80(19)
C231 N231 C232 108.08(18)
C231 N231 B2 132.91(19)
C232 N231 B2 118.96(18)
C231 N232 C233 108.35(18)
C231 N232 C234 127.30(19)
C233 N232 C234 124.32(19)
O12 C11 O11 122.0(2)
O12 C11 C12 119.8(2)
O11 C11 C12 118.2(2)
O12 C11 Cd1 64.65(12)
O11 C11 Cd1 57.39(11)
C12 C11 Cd1 175.56(17)
C17 C12 C13 118.8(2)
C17 C12 C11 120.3(2)
C13 C12 C11 120.9(2)
C14 C13 C12 120.5(2)
C13 C14 C15 121.1(2)
C16 C15 C14 117.8(2)
C16 C15 C18 121.4(2)
C14 C15 C18 120.8(2)
C17 C16 C15 121.7(2)
C16 C17 C12 120.0(2)
O22 C21 O21 121.9(2)
O22 C21 C22 119.7(2)
O21 C21 C22 118.3(2)
O22 C21 Cd2 66.15(13)
O21 C21 Cd2 55.91(13)
C22 C21 Cd2 171.90(17)
C23 C22 C27 118.5(2)
C23 C22 C21 121.0(2)
C27 C22 C21 120.5(2)
C22 C23 C24 120.7(2)
C25 C24 C23 121.1(2)
C24 C25 C26 117.7(2)
C24 C25 C28 121.7(2)
C26 C25 C28 120.6(2)
C27 C26 C25 121.5(2)
C26 C27 C22 120.4(2)
N111 C111 N112 107.33(18)
N111 C111 S11 126.90(16)
N112 C111 S11 125.69(16)
C113 C112 N111 108.62(19)
C112 C113 N112 107.32(19)
N112 C114 C117 108.62(18)
N112 C114 C115 108.37(18)
C117 C114 C115 109.2(2)
N112 C114 C116 109.61(19)
C117 C114 C116 108.0(2)
C115 C114 C116 113.0(2)
N121 C121 N122 108.02(18)
N121 C121 S12 126.21(17)
N122 C121 S12 125.60(17)
C123 C122 N121 108.8(2)
C122 C123 N122 107.8(2)
N122 C124 C127 110.34(19)
N122 C124 C125 108.09(19)
C127 C124 C125 112.5(2)
N122 C124 C126 109.10(18)
C127 C124 C126 108.1(2)
C125 C124 C126 108.6(2)
N131 C131 N132 107.81(18)
N131 C131 S13 125.36(16)
N132 C131 S13 126.80(16)
C133 C132 N131 108.4(2)
C132 C133 N132 107.6(2)
N132 C134 C136 108.98(18)
N132 C134 C135 108.58(18)
C136 C134 C135 108.3(2)
N132 C134 C137 109.92(18)
C136 C134 C137 108.29(19)
C135 C134 C137 112.7(2)
N221 C221 N222 108.12(18)
N221 C221 S22 125.93(17)
N222 C221 S22 125.95(17)
C223 C222 N221 108.6(2)
C222 C223 N222 107.6(2)
N222 C224 C227 108.36(19)
N222 C224 C225 108.23(19)
C227 C224 C225 109.6(2)
N222 C224 C226 109.92(19)
C227 C224 C226 112.8(2)
C225 C224 C226 107.8(2)
N211 C211 N212 107.29(19)
N211 C211 S21 125.96(17)
N212 C211 S21 126.74(17)
C213 C212 N211 109.0(2)
C212 C213 N212 107.0(2)
N212 C214 C215 108.9(2)
N212 C214 C216 108.9(2)
C215 C214 C216 113.2(2)
N212 C214 C217 109.1(2)
C215 C214 C217 108.4(2)
C216 C214 C217 108.3(2)
N231 C231 N232 107.37(19)
N231 C231 S23 126.97(17)
N232 C231 S23 125.65(17)
C233 C232 N231 108.6(2)
C232 C233 N232 107.6(2)
N232 C234 C237 109.77(19)
N232 C234 C235 108.89(19)
C237 C234 C235 112.1(2)
N232 C234 C236 108.2(2)
C237 C234 C236 109.0(2)
C235 C234 C236 108.8(2)

loop_
_geom_bond_atom_site_label_1
_geom_bond_atom_site_label_2
_geom_bond_distance
N1 C1 1.129(5)
C1 C2 1.454(6)
Cd1 O11 2.2645(17)
Cd1 O12 2.4234(16)
Cd1 S11 2.5225(6)
Cd1 S12 2.5414(7)
Cd1 S13 2.5870(6)
Cd1 C11 2.679(2)
Cd2 O21 2.2523(18)
Cd2 O22 2.4750(18)
Cd2 S21 2.5503(7)
Cd2 S22 2.5544(7)
Cd2 S23 2.5964(7)
Cd2 C21 2.701(2)
B1 N131 1.549(3)
B1 N111 1.553(3)
B1 N121 1.557(3)
B2 N221 1.544(3)
B2 N231 1.549(3)
B2 N211 1.561(3)
O11 C11 1.257(3)
O12 C11 1.253(3)
O22 C21 1.243(3)
O21 C21 1.252(3)
S11 C111 1.723(2)
S12 C121 1.729(2)
S13 C131 1.722(2)
S22 C221 1.724(2)
S21 C211 1.727(2)
S23 C231 1.722(2)
N111 C111 1.354(3)
N111 C112 1.384(3)
N112 C111 1.367(3)
N112 C113 1.384(3)
N112 C114 1.505(3)
N121 C121 1.352(3)
N121 C122 1.381(3)
N122 C121 1.369(3)
N122 C123 1.382(3)
N122 C124 1.510(3)
N131 C131 1.354(3)
N131 C132 1.385(3)
N132 C131 1.358(3)
N132 C133 1.384(3)
N132 C134 1.505(3)
N221 C221 1.355(3)
N221 C222 1.380(3)
N222 C221 1.359(3)
N222 C223 1.388(3)
N222 C224 1.510(3)
N211 C211 1.354(3)
N211 C212 1.371(3)
N212 C211 1.361(3)
N212 C213 1.385(3)
N212 C214 1.505(3)
N231 C231 1.359(3)
N231 C232 1.377(3)
N232 C231 1.363(3)
N232 C233 1.381(3)
N232 C234 1.510(3)
C11 C12 1.502(3)
C12 C17 1.388(3)
C12 C13 1.389(3)
C13 C14 1.383(3)
C14 C15 1.387(4)
C15 C16 1.385(4)
C15 C18 1.513(3)
C16 C17 1.381(3)
C21 C22 1.507(3)
C22 C23 1.378(3)
C22 C27 1.389(3)
C23 C24 1.389(3)
C24 C25 1.384(3)
C25 C26 1.385(4)
C25 C28 1.511(3)
C26 C27 1.381(3)
C112 C113 1.337(3)
C114 C117 1.522(3)
C114 C115 1.526(3)
C114 C116 1.528(3)
C122 C123 1.332(3)
C124 C127 1.522(3)
C124 C125 1.521(3)
C124 C126 1.525(3)
C132 C133 1.335(3)
C134 C136 1.522(3)
C134 C135 1.523(3)
C134 C137 1.523(3)
C222 C223 1.335(3)
C224 C227 1.525(3)
C224 C225 1.525(3)
C224 C226 1.526(3)
C212 C213 1.334(3)
C214 C215 1.514(4)
C214 C216 1.527(4)
C214 C217 1.530(3)
C232 C233 1.336(3)
C234 C237 1.519(4)
C234 C235 1.522(3)
C234 C236 1.526(3)
